data_7229596
loop_
_publ_author_name
'Markad, Datta'
'Mandal, Sanjay K.'

_publ_section_title
;
 An exploration into the amide--pseudo amide hydrogen bonding synthon
 between a new coformer with two primary amide groups and theophylline
;
_journal_name_full CrystEngComm
_journal_paper_doi 10.1039/C7CE01666B
_journal_year 2017
_chemical_formula_moiety 'C24 H28 N6 O2'
_chemical_formula_sum 'C24 H28 N6 O2'
_chemical_formula_weight 432.52
_chemical_name_common 2-BPXG
_space_group_crystal_system monoclinic
_space_group_IT_number 14
_space_group_name_Hall '-P 2ybc'
_space_group_name_H-M_alt 'P 1 21/c 1'
_symmetry_space_group_name_Hall '-P 2ybc'
_symmetry_space_group_name_H-M 'P 1 21/c 1'
_atom_sites_solution_hydrogens geom
_audit_update_record
;
2017-09-03 deposited with the CCDC.
2017-11-06 downloaded from the CCDC.
;
_cell_angle_alpha 90
_cell_angle_beta 94.055(2)
_cell_angle_gamma 90
_cell_formula_units_Z 2
_cell_length_a 14.5865(9)
_cell_length_b 8.2327(4)
_cell_length_c 10.1220(5)
_cell_measurement_reflns_used 2136
_cell_measurement_temperature 298.(2)
_cell_measurement_theta_max 25.00
_cell_measurement_theta_min 1.40
_cell_volume 1212.47(11)
_computing_cell_refinement 'SAINT V8.30C (Bruker AXS Inc., 2013)'
_computing_data_reduction 'SAINT V8.30C (Bruker AXS Inc., 2013)'
_computing_structure_refinement 'SHELXL-2014/7 (Sheldrick, 2014)'
_computing_structure_solution 'SHELXT 2014/4 (Sheldrick, 2014)'
_diffrn_ambient_temperature 298.(2)
_diffrn_detector_area_resol_mean 8.3333
_diffrn_measured_fraction_theta_full 0.999
_diffrn_measured_fraction_theta_max 0.999
_diffrn_measurement_device_type 'Bruker Kappa APEX II'
_diffrn_measurement_method 'phi and omega scan'
_diffrn_radiation_monochromator Graphite
_diffrn_radiation_type 'Mo K\a'
_diffrn_radiation_wavelength 0.71073
_diffrn_reflns_av_R_equivalents 0.0436
_diffrn_reflns_av_unetI/netI 0.0408
_diffrn_reflns_limit_h_max 17
_diffrn_reflns_limit_h_min -17
_diffrn_reflns_limit_k_max 9
_diffrn_reflns_limit_k_min -9
_diffrn_reflns_limit_l_max 8
_diffrn_reflns_limit_l_min -12
_diffrn_reflns_number 7228
_diffrn_reflns_theta_full 25.00
_diffrn_reflns_theta_max 25.00
_diffrn_reflns_theta_min 1.40
_diffrn_source 'Sealed tube'
_diffrn_source_type 'Fine Focus'
_exptl_absorpt_coefficient_mu 0.079
_exptl_absorpt_correction_T_max 0.7452
_exptl_absorpt_correction_T_min 0.6773
_exptl_absorpt_correction_type multi-scan
_exptl_absorpt_process_details 'SADABS V2012/1 (Bruker AXS Inc.)'
_exptl_crystal_colour yellow
_exptl_crystal_density_diffrn 1.185
_exptl_crystal_density_method 'not measured'
_exptl_crystal_description rectangular
_exptl_crystal_F_000 460
_exptl_crystal_size_max 0.3
_exptl_crystal_size_mid 0.3
_exptl_crystal_size_min 0.2
_refine_diff_density_max 0.130
_refine_diff_density_min -0.141
_refine_ls_extinction_method none
_refine_ls_goodness_of_fit_ref 1.050
_refine_ls_hydrogen_treatment constr
_refine_ls_matrix_type full
_refine_ls_number_parameters 145
_refine_ls_number_reflns 2119
_refine_ls_number_restraints 0
_refine_ls_restrained_S_all 1.050
_refine_ls_R_factor_all 0.0716
_refine_ls_R_factor_gt 0.0469
_refine_ls_shift/su_max 0.000
_refine_ls_shift/su_mean 0.000
_refine_ls_structure_factor_coef Fsqd
_refine_ls_weighting_details 'w=1/[\s^2^(Fo^2^)+(0.0784P)^2^+0.1201P] where P=(Fo^2^+2Fc^2^)/3'
_refine_ls_weighting_scheme calc
_refine_ls_wR_factor_gt 0.1356
_refine_ls_wR_factor_ref 0.1522
_reflns_number_gt 1453
_reflns_number_total 2119
_reflns_threshold_expression 'I > 2\s(I)'
_cod_data_source_file c7ce01666b2.cif
_cod_data_source_block I
_cod_database_code 7229596

loop_
_space_group_symop_operation_xyz
'x, y, z'
'-x, y+1/2, -z+1/2'
'-x, -y, -z'
'x, -y-1/2, z-1/2'

loop_
_atom_site_type_symbol
_atom_site_label
_atom_site_fract_x
_atom_site_fract_y
_atom_site_fract_z
_atom_site_U_iso_or_equiv
_atom_site_adp_type
_atom_site_calc_flag
_atom_site_refinement_flags_adp
_atom_site_refinement_flags_posn
_atom_site_occupancy
C C1 0.4244(2) 0.0712(3) 0.6817(3) 0.0891(8) Uani d . . 1
H H1 0.4501 -0.0277 0.709 0.107 Uiso calc U R 1
C C2 0.47287(18) 0.1667(3) 0.6010(3) 0.0894(8) Uani d . . 1
H H2 0.5305 0.1356 0.5763 0.107 Uiso calc U R 1
C C3 0.4337(2) 0.3088(3) 0.5584(3) 0.0886(8) Uani d . . 1
H H3 0.4636 0.3753 0.5009 0.106 Uiso calc U R 1
C C4 0.34974(17) 0.3542(3) 0.6005(2) 0.0730(7) Uani d . . 1
H H4 0.3229 0.452 0.5729 0.088 Uiso calc U R 1
C C5 0.30609(15) 0.2524(2) 0.68412(18) 0.0547(5) Uani d . . 1
C C6 0.21227(15) 0.2889(2) 0.7292(2) 0.0645(6) Uani d . . 1
H H6A 0.1662 0.2543 0.6612 0.077 Uiso calc U R 1
H H6B 0.2032 0.2269 0.8087 0.077 Uiso calc U R 1
C C7 0.24983(15) 0.5106(2) 0.87977(18) 0.0583(6) Uani d . . 1
H H7A 0.3069 0.4499 0.8885 0.07 Uiso calc U R 1
H H7B 0.2141 0.4801 0.9532 0.07 Uiso calc U R 1
C C8 0.27202(13) 0.6900(2) 0.89099(17) 0.0503(5) Uani d . . 1
C C9 0.10163(15) 0.5023(3) 0.7598(2) 0.0661(6) Uani d . . 1
H H9A 0.0959 0.6097 0.7978 0.079 Uiso calc U R 1
H H9B 0.0733 0.4256 0.8172 0.079 Uiso calc U R 1
C C10 0.05010(15) 0.4989(2) 0.6245(2) 0.0584(5) Uani d . . 1
C C11 0.09086(16) 0.5419(3) 0.5100(2) 0.0743(7) Uani d . . 1
H H11 0.1528 0.57 0.5151 0.089 Uiso calc U R 1
C C12 -0.04165(15) 0.4559(3) 0.6113(2) 0.0708(6) Uani d . . 1
H H12 -0.0709 0.4247 0.686 0.085 Uiso calc U R 1
N N1 0.34213(14) 0.1106(2) 0.72408(17) 0.0686(5) Uani d . . 1
N N2 0.19921(11) 0.46258(17) 0.75671(15) 0.0551(5) Uani d . . 1
N N3 0.26980(13) 0.77414(18) 0.78078(14) 0.0628(5) Uani d . . 1
H H3A 0.2838 0.8756 0.783 0.075 Uiso calc U R 1
H H3B 0.2544 0.7278 0.7064 0.075 Uiso calc U R 1
O O1 0.29349(11) 0.74920(17) 0.99999(12) 0.0703(5) Uani d . . 1

loop_
_atom_site_aniso_label
_atom_site_aniso_U_11
_atom_site_aniso_U_22
_atom_site_aniso_U_33
_atom_site_aniso_U_12
_atom_site_aniso_U_13
_atom_site_aniso_U_23
C1 0.095(2) 0.0810(16) 0.0899(18) 0.0248(15) -0.0031(16) 0.0042(14)
C2 0.0702(17) 0.0913(18) 0.107(2) -0.0030(15) 0.0063(15) -0.0210(17)
C3 0.098(2) 0.0743(16) 0.0956(19) -0.0239(15) 0.0250(16) -0.0109(14)
C4 0.0812(17) 0.0521(12) 0.0863(16) -0.0055(11) 0.0098(14) 0.0070(11)
C5 0.0646(14) 0.0438(10) 0.0543(11) -0.0048(9) -0.0063(10) -0.0023(9)
C6 0.0670(15) 0.0493(11) 0.0760(14) -0.0065(10) -0.0027(11) 0.0014(10)
C7 0.0632(14) 0.0592(12) 0.0511(11) -0.0012(10) -0.0058(9) 0.0085(9)
C8 0.0518(12) 0.0568(11) 0.0420(11) 0.0068(9) 0.0007(8) -0.0001(9)
C9 0.0570(14) 0.0731(14) 0.0672(13) -0.0004(10) -0.0013(11) -0.0023(11)
C10 0.0494(12) 0.0582(11) 0.0665(13) -0.0013(9) -0.0036(10) 0.0018(10)
C11 0.0489(13) 0.0965(17) 0.0758(15) -0.0159(12) -0.0072(11) 0.0055(13)
C12 0.0562(14) 0.0879(15) 0.0677(14) -0.0101(11) 0.0001(11) 0.0092(12)
N1 0.0806(14) 0.0575(11) 0.0670(12) 0.0098(9) 0.0003(10) 0.0073(8)
N2 0.0541(11) 0.0504(9) 0.0591(10) 0.0000(7) -0.0081(8) -0.0006(7)
N3 0.0941(14) 0.0518(9) 0.0419(9) -0.0039(9) 0.0003(8) -0.0014(7)
O1 0.0957(12) 0.0745(10) 0.0401(8) 0.0010(8) -0.0007(7) -0.0088(7)

loop_
_atom_type_symbol
_atom_type_description
_atom_type_scat_dispersion_real
_atom_type_scat_dispersion_imag
_atom_type_scat_source
C C 0.0033 0.0016 'International Tables Vol C Tables 4.2.6.8 and 6.1.1.4'
H H 0.0000 0.0000 'International Tables Vol C Tables 4.2.6.8 and 6.1.1.4'
N N 0.0061 0.0033 'International Tables Vol C Tables 4.2.6.8 and 6.1.1.4'
O O 0.0106 0.0060 'International Tables Vol C Tables 4.2.6.8 and 6.1.1.4'

loop_
_geom_angle_atom_site_label_1
_geom_angle_atom_site_label_2
_geom_angle_atom_site_label_3
_geom_angle_site_symmetry_1
_geom_angle
N1 C1 C2 . 124.4(2)
N1 C1 H1 . 117.8
C2 C1 H1 . 117.8
C3 C2 C1 . 117.5(3)
C3 C2 H2 . 121.3
C1 C2 H2 . 121.3
C2 C3 C4 . 119.9(2)
C2 C3 H3 . 120.0
C4 C3 H3 . 120.0
C3 C4 C5 . 119.0(2)
C3 C4 H4 . 120.5
C5 C4 H4 . 120.5
N1 C5 C4 . 122.0(2)
N1 C5 C6 . 115.56(18)
C4 C5 C6 . 122.33(19)
N2 C6 C5 . 112.62(16)
N2 C6 H6A . 109.1
C5 C6 H6A . 109.1
N2 C6 H6B . 109.1
C5 C6 H6B . 109.1
H6A C6 H6B . 107.8
N2 C7 C8 . 114.92(14)
N2 C7 H7A . 108.5
C8 C7 H7A . 108.5
N2 C7 H7B . 108.5
C8 C7 H7B . 108.5
H7A C7 H7B . 107.5
O1 C8 N3 . 122.97(18)
O1 C8 C7 . 119.66(16)
N3 C8 C7 . 117.33(16)
N2 C9 C10 . 113.42(17)
N2 C9 H9A . 108.9
C10 C9 H9A . 108.9
N2 C9 H9B . 108.9
C10 C9 H9B . 108.9
H9A C9 H9B . 107.7
C12 C10 C11 . 117.0(2)
C12 C10 C9 . 120.50(19)
C11 C10 C9 . 122.45(19)
C12 C11 C10 3_566 121.4(2)
C12 C11 H11 3_566 119.3
C10 C11 H11 . 119.3
C11 C12 C10 3_566 121.5(2)
C11 C12 H12 3_566 119.2
C10 C12 H12 . 119.2
C5 N1 C1 . 117.2(2)
C7 N2 C9 . 110.86(16)
C7 N2 C6 . 111.15(15)
C9 N2 C6 . 111.14(16)
C8 N3 H3A . 120.0
C8 N3 H3B . 120.0
H3A N3 H3B . 120.0

loop_
_geom_bond_atom_site_label_1
_geom_bond_atom_site_label_2
_geom_bond_site_symmetry_2
_geom_bond_distance
C1 N1 . 1.342(3)
C1 C2 . 1.366(4)
C1 H1 . 0.93
C2 C3 . 1.359(4)
C2 H2 . 0.93
C3 C4 . 1.376(3)
C3 H3 . 0.93
C4 C5 . 1.379(3)
C4 H4 . 0.93
C5 N1 . 1.332(2)
C5 C6 . 1.503(3)
C6 N2 . 1.472(2)
C6 H6A . 0.97
C6 H6B . 0.97
C7 N2 . 1.457(2)
C7 C8 . 1.514(3)
C7 H7A . 0.97
C7 H7B . 0.97
C8 O1 . 1.227(2)
C8 N3 . 1.312(2)
C9 N2 . 1.463(3)
C9 C10 . 1.515(3)
C9 H9A . 0.97
C9 H9B . 0.97
C10 C12 . 1.382(3)
C10 C11 . 1.385(3)
C11 C12 3_566 1.378(3)
C11 H11 . 0.93
C12 C11 3_566 1.378(3)
C12 H12 . 0.93
N3 H3A . 0.86
N3 H3B . 0.86
